data_4075144
loop_
_publ_author_name
'Garc\'ia, Felipe'
'Hopkins, Alexander D.'
'Kowenicki, Richard A.'
'McPartlin, Mary'
'Rogers, Michael C.'
'Silvia, Jared S.'
'Wright, Dominic S.'

_publ_section_title
;
 Syntheses and Structure of Heterometallic Complexes Containing Tripodal
 Group 13 Ligands [RE(2-py)3]-(E = Al, In)&#x2020;
;
_journal_issue 10
_journal_name_full Organometallics
_journal_page_first 2561
_journal_paper_doi 10.1021/om0600691
_journal_volume 25
_journal_year 2006
_chemical_formula_sum 'C16 H15 Al Cl N3 Zn'
_chemical_formula_weight 377.11
_chemical_name_systematic
; 
 ? 
;
_space_group_IT_number 2
_symmetry_cell_setting triclinic
_symmetry_space_group_name_Hall '-P 1'
_symmetry_space_group_name_H-M 'P -1'
_atom_sites_solution_hydrogens geom
_atom_sites_solution_primary direct
_atom_sites_solution_secondary difmap
_audit_creation_method SHELXL-97
_cell_angle_alpha 84.73(3)
_cell_angle_beta 70.83(3)
_cell_angle_gamma 65.04(3)
_cell_formula_units_Z 2
_cell_length_a 8.5575(17)
_cell_length_b 9.2395(18)
_cell_length_c 12.713(3)
_cell_measurement_reflns_used 9359
_cell_measurement_temperature 180(2)
_cell_measurement_theta_max 27.48
_cell_measurement_theta_min 1.0
_cell_volume 859.5(4)
_computing_cell_refinement 'HKL Scalepack (Otwinowski & Minor 1997)'
_computing_data_collection 'Collect (Nonius B.V. 1998)'
_computing_data_reduction
;
 HKL Denzo and Scalepack (Otwinowski & Minor 1997)
;
_computing_publication_material 'SHELXL-97 (Sheldrick 1997)'
_computing_structure_refinement 'SHELXL-97 (Sheldrick 1997)'
_computing_structure_solution 'SIR-92 (Altomare et al. 1994)'
_diffrn_ambient_temperature 180(2)
_diffrn_measured_fraction_theta_full 0.992
_diffrn_measured_fraction_theta_max 0.992
_diffrn_measurement_device_type 'Nonius Kappa CCD'
_diffrn_measurement_method 'Thin slice \w and \f scans'
_diffrn_radiation_source 'fine-focus sealed tube'
_diffrn_radiation_type MoK\a
_diffrn_radiation_wavelength 0.71073
_diffrn_reflns_av_R_equivalents 0.0451
_diffrn_reflns_av_sigmaI/netI 0.0506
_diffrn_reflns_limit_h_max 10
_diffrn_reflns_limit_h_min -10
_diffrn_reflns_limit_k_max 10
_diffrn_reflns_limit_k_min -10
_diffrn_reflns_limit_l_max 15
_diffrn_reflns_limit_l_min -14
_diffrn_reflns_number 7522
_diffrn_reflns_theta_full 25.00
_diffrn_reflns_theta_max 25.00
_diffrn_reflns_theta_min 3.63
_diffrn_standards_number 0
_exptl_absorpt_coefficient_mu 1.633
_exptl_absorpt_correction_T_max 0.892
_exptl_absorpt_correction_T_min 0.671
_exptl_absorpt_correction_type multi-scan
_exptl_absorpt_process_details
;
multi-scan from symmetry-related measurements 
 Sortav (Blessing 1995)
;
_exptl_crystal_density_diffrn 1.457
_exptl_crystal_density_method 'not measured'
_exptl_crystal_F_000 384
_exptl_crystal_size_max 0.25
_exptl_crystal_size_mid 0.21
_exptl_crystal_size_min 0.07
_refine_diff_density_max 0.546
_refine_diff_density_min -0.550
_refine_diff_density_rms 0.078
_refine_ls_extinction_method none
_refine_ls_goodness_of_fit_ref 1.147
_refine_ls_hydrogen_treatment constr
_refine_ls_matrix_type full
_refine_ls_number_parameters 200
_refine_ls_number_reflns 2998
_refine_ls_number_restraints 0
_refine_ls_restrained_S_all 1.147
_refine_ls_R_factor_all 0.0731
_refine_ls_R_factor_gt 0.0560
_refine_ls_shift/su_max 0.001
_refine_ls_shift/su_mean 0.000
_refine_ls_structure_factor_coef Fsqd
_refine_ls_weighting_details 'calc w=1/[\s^2^(Fo^2^)+(0.0000P)^2^+2.9358P] where P=(Fo^2^+2Fc^2^)/3'
_refine_ls_weighting_scheme calc
_refine_ls_wR_factor_gt 0.1257
_refine_ls_wR_factor_ref 0.1301
_reflns_number_gt 2414
_reflns_number_total 2998
_reflns_threshold_expression >2sigma(I)
_cod_data_source_file om0600691si20060130_121303.cif
_cod_data_source_block dw0521
_cod_original_sg_symbol_H-M P-1
_cod_database_code 4075144

loop_
_symmetry_equiv_pos_as_xyz
'x, y, z'
'-x, -y, -z'

loop_
_atom_site_label
_atom_site_type_symbol
_atom_site_fract_x
_atom_site_fract_y
_atom_site_fract_z
_atom_site_U_iso_or_equiv
_atom_site_adp_type
_atom_site_occupancy
_atom_site_symmetry_multiplicity
_atom_site_calc_flag
_atom_site_refinement_flags
_atom_site_disorder_assembly
_atom_site_disorder_group
Al1 Al 0.61910(16) 0.94825(15) 0.68880(11) 0.0448(5) Uani 0.817(3) 1 d P A 1
Zn1 Zn 0.78572(10) 0.61835(9) 0.79168(6) 0.0430(3) Uani 0.817(3) 1 d P A 1
Cl1 Cl 0.9263(3) 0.3860(2) 0.85652(17) 0.0675(6) Uani 0.817(3) 1 d P A 1
C01 C 0.4889(6) 1.1632(6) 0.6237(5) 0.0839(16) Uani 0.817(3) 1 d P A 1
H01A H 0.3778 1.2280 0.6797 0.126 Uiso 0.817(3) 1 calc PR A 1
H01B H 0.4619 1.1425 0.5606 0.126 Uiso 0.817(3) 1 calc PR A 1
H01C H 0.5667 1.2184 0.6009 0.126 Uiso 0.817(3) 1 calc PR A 1
N1 N 0.7537(6) 0.8132(6) 0.8734(4) 0.0412(11) Uani 0.817(3) 1 d P A 1
N2 N 0.9389(5) 0.6503(5) 0.6377(4) 0.0376(10) Uani 0.817(3) 1 d P A 1
N3 N 0.5377(6) 0.6804(6) 0.7768(4) 0.0494(12) Uani 0.817(3) 1 d P A 1
C1 C 0.6812(6) 0.9559(6) 0.8277(4) 0.0428(12) Uani 0.817(3) 1 d P A 1
C2 C 0.8610(6) 0.7914(6) 0.5914(4) 0.0388(12) Uani 0.817(3) 1 d P A 1
C3 C 0.4689(6) 0.8222(6) 0.7300(4) 0.0321(10) Uani 0.817(3) 1 d P A 1
Zn1' Zn 0.61910(16) 0.94825(15) 0.68880(11) 0.0448(5) Uani 0.183(3) 1 d P A 2
Al1' Al 0.78572(10) 0.61835(9) 0.79168(6) 0.0430(3) Uani 0.183(3) 1 d P A 2
C01' C 0.9263(3) 0.3860(2) 0.85652(17) 0.0675(6) Uani 0.183(3) 1 d P A 2
H01D H 1.0419 0.3767 0.8574 0.101 Uiso 0.183(3) 1 calc PR A 2
H01E H 0.9448 0.3009 0.8094 0.101 Uiso 0.183(3) 1 calc PR A 2
H01F H 0.8534 0.3794 0.9309 0.101 Uiso 0.183(3) 1 calc PR A 2
Cl1' Cl 0.4889(6) 1.1632(6) 0.6237(5) 0.0839(16) Uani 0.183(3) 1 d P A 2
C1' C 0.7537(6) 0.8132(6) 0.8734(4) 0.0412(11) Uani 0.183(3) 1 d P A 2
C2' C 0.9389(5) 0.6503(5) 0.6377(4) 0.0376(10) Uani 0.183(3) 1 d P A 2
C3' C 0.5377(6) 0.6804(6) 0.7768(4) 0.0494(12) Uani 0.183(3) 1 d P A 2
N1' N 0.6812(6) 0.9559(6) 0.8277(4) 0.0428(12) Uani 0.183(3) 1 d P A 2
N2' N 0.8610(6) 0.7914(6) 0.5914(4) 0.0388(12) Uani 0.183(3) 1 d P A 2
N3' N 0.4689(6) 0.8222(6) 0.7300(4) 0.0321(10) Uani 0.183(3) 1 d P A 2
C12 C 0.6713(8) 1.0901(7) 0.8760(5) 0.0579(16) Uani 1 1 d . . .
H12 H 0.6225 1.1894 0.8473 0.069 Uiso 1 1 calc R A 1
C13 C 0.7333(9) 1.0785(9) 0.9671(5) 0.0646(19) Uani 1 1 d . A .
H13 H 0.7268 1.1691 0.9980 0.078 Uiso 1 1 calc R . .
C14 C 0.8028(8) 0.9341(9) 1.0096(5) 0.0614(17) Uani 1 1 d . . .
H14 H 0.8450 0.9237 1.0698 0.074 Uiso 1 1 calc R A .
C15 C 0.8094(7) 0.8058(8) 0.9627(4) 0.0508(15) Uani 1 1 d . A .
H15 H 0.8545 0.7072 0.9931 0.061 Uiso 1 1 calc R B 1
C22 C 0.9597(9) 0.8167(8) 0.4861(5) 0.0577(16) Uani 1 1 d . . .
H22 H 0.9094 0.9110 0.4523 0.069 Uiso 1 1 calc R A 1
C23 C 1.1321(10) 0.7033(11) 0.4307(5) 0.071(2) Uani 1 1 d . A .
H23 H 1.1966 0.7219 0.3601 0.086 Uiso 1 1 calc R . .
C24 C 1.2080(9) 0.5639(9) 0.4794(6) 0.0636(18) Uani 1 1 d . . .
H24 H 1.3241 0.4873 0.4434 0.076 Uiso 1 1 calc R A .
C25 C 1.1075(7) 0.5411(7) 0.5824(5) 0.0501(14) Uani 1 1 d . A .
H25 H 1.1571 0.4465 0.6161 0.060 Uiso 1 1 calc R C 1
C32 C 0.3028(7) 0.8722(8) 0.7154(5) 0.0539(15) Uani 1 1 d . . .
H32 H 0.2555 0.9704 0.6850 0.065 Uiso 1 1 calc R A 1
C33 C 0.2039(9) 0.7821(10) 0.7441(6) 0.0684(19) Uani 1 1 d . A .
H33 H 0.0925 0.8178 0.7317 0.082 Uiso 1 1 calc R . .
C34 C 0.2706(9) 0.6393(9) 0.7911(6) 0.0659(19) Uani 1 1 d . . .
H34 H 0.2048 0.5770 0.8123 0.079 Uiso 1 1 calc R A .
C35 C 0.4382(8) 0.5892(7) 0.8065(5) 0.0535(15) Uani 1 1 d . A .
H35 H 0.4852 0.4917 0.8378 0.064 Uiso 1 1 calc R D 1

loop_
_atom_site_aniso_label
_atom_site_aniso_U_11
_atom_site_aniso_U_22
_atom_site_aniso_U_33
_atom_site_aniso_U_23
_atom_site_aniso_U_13
_atom_site_aniso_U_12
Al1 0.0366(8) 0.0423(8) 0.0604(9) 0.0045(6) -0.0228(6) -0.0157(6)
Zn1 0.0427(4) 0.0441(5) 0.0471(4) 0.0052(3) -0.0203(3) -0.0188(3)
Cl1 0.0894(14) 0.0516(11) 0.0793(13) 0.0299(10) -0.0521(12) -0.0324(10)
C01 0.063(3) 0.061(3) 0.134(5) 0.025(3) -0.045(3) -0.026(2)
N1 0.032(2) 0.049(3) 0.047(3) -0.003(2) -0.013(2) -0.020(2)
N2 0.032(2) 0.044(3) 0.046(3) -0.002(2) -0.018(2) -0.019(2)
N3 0.046(3) 0.064(3) 0.044(3) -0.008(2) -0.009(2) -0.030(3)
C1 0.028(3) 0.046(3) 0.053(3) -0.007(3) -0.007(2) -0.016(2)
C2 0.037(3) 0.047(3) 0.044(3) 0.003(2) -0.019(2) -0.024(2)
C3 0.029(2) 0.037(3) 0.034(2) -0.003(2) -0.011(2) -0.015(2)
Zn1' 0.0366(8) 0.0423(8) 0.0604(9) 0.0045(6) -0.0228(6) -0.0157(6)
Al1' 0.0427(4) 0.0441(5) 0.0471(4) 0.0052(3) -0.0203(3) -0.0188(3)
C01' 0.0894(14) 0.0516(11) 0.0793(13) 0.0299(10) -0.0521(12) -0.0324(10)
Cl1' 0.063(3) 0.061(3) 0.134(5) 0.025(3) -0.045(3) -0.026(2)
C1' 0.032(2) 0.049(3) 0.047(3) -0.003(2) -0.013(2) -0.020(2)
C2' 0.032(2) 0.044(3) 0.046(3) -0.002(2) -0.018(2) -0.019(2)
C3' 0.046(3) 0.064(3) 0.044(3) -0.008(2) -0.009(2) -0.030(3)
N1' 0.028(3) 0.046(3) 0.053(3) -0.007(3) -0.007(2) -0.016(2)
N2' 0.037(3) 0.047(3) 0.044(3) 0.003(2) -0.019(2) -0.024(2)
N3' 0.029(2) 0.037(3) 0.034(2) -0.003(2) -0.011(2) -0.015(2)
C12 0.048(3) 0.050(4) 0.071(4) -0.013(3) -0.008(3) -0.021(3)
C13 0.058(4) 0.077(5) 0.062(4) -0.039(4) 0.000(3) -0.036(4)
C14 0.056(4) 0.080(5) 0.055(4) -0.011(4) -0.018(3) -0.031(4)
C15 0.046(3) 0.076(4) 0.039(3) -0.001(3) -0.015(3) -0.031(3)
C22 0.066(4) 0.077(5) 0.049(3) 0.010(3) -0.021(3) -0.046(4)
C23 0.068(5) 0.119(7) 0.041(4) -0.015(4) 0.004(3) -0.064(5)
C24 0.045(4) 0.084(5) 0.062(4) -0.028(4) -0.008(3) -0.026(4)
C25 0.041(3) 0.051(3) 0.062(4) -0.009(3) -0.021(3) -0.017(3)
C32 0.035(3) 0.072(4) 0.057(4) -0.005(3) -0.018(3) -0.020(3)
C33 0.043(3) 0.106(6) 0.068(4) -0.009(4) -0.019(3) -0.038(4)
C34 0.054(4) 0.090(5) 0.068(4) -0.020(4) -0.004(3) -0.050(4)
C35 0.056(4) 0.055(4) 0.054(4) -0.006(3) -0.007(3) -0.033(3)

loop_
_atom_type_symbol
_atom_type_description
_atom_type_scat_dispersion_real
_atom_type_scat_dispersion_imag
_atom_type_scat_source
C C 0.0033 0.0016 'International Tables Vol C Tables 4.2.6.8 and 6.1.1.4'
H H 0.0000 0.0000 'International Tables Vol C Tables 4.2.6.8 and 6.1.1.4'
N N 0.0061 0.0033 'International Tables Vol C Tables 4.2.6.8 and 6.1.1.4'
Al Al 0.0645 0.0514 'International Tables Vol C Tables 4.2.6.8 and 6.1.1.4'
Cl Cl 0.1484 0.1585 'International Tables Vol C Tables 4.2.6.8 and 6.1.1.4'
Zn Zn 0.2839 1.4301 'International Tables Vol C Tables 4.2.6.8 and 6.1.1.4'

loop_
_geom_angle_atom_site_label_1
_geom_angle_atom_site_label_2
_geom_angle_atom_site_label_3
_geom_angle
C2 Al1 C1 100.1(2)
C2 Al1 C3 103.1(2)
C1 Al1 C3 104.1(2)
C2 Al1 C01 118.2(2)
C1 Al1 C01 118.1(2)
C3 Al1 C01 111.22(19)
N3 Zn1 N1 103.28(19)
N3 Zn1 N2 104.21(18)
N1 Zn1 N2 97.93(17)
N3 Zn1 Cl1 120.94(16)
N1 Zn1 Cl1 115.12(14)
N2 Zn1 Cl1 112.38(14)
C15 N1 C1 120.7(5)
C15 N1 Zn1 123.9(4)
C1 N1 Zn1 115.3(3)
C25 N2 C2 120.5(5)
C25 N2 Zn1 123.4(4)
C2 N2 Zn1 116.0(3)
C35 N3 C3 118.7(5)
C35 N3 Zn1 125.5(4)
C3 N3 Zn1 115.8(3)
N1 C1 C12 116.8(5)
N1 C1 Al1 116.6(4)
C12 C1 Al1 126.3(5)
N2 C2 C22 117.8(5)
N2 C2 Al1 115.7(3)
C22 C2 Al1 126.4(4)
N3 C3 C32 119.6(5)
N3 C3 Al1 116.7(3)
C32 C3 Al1 123.7(4)
C1 C12 C13 121.3(6)
C14 C13 C12 119.4(6)
C13 C14 C15 118.5(6)
N1 C15 C14 123.3(6)
C2 C22 C23 120.8(6)
C24 C23 C22 120.3(6)
C25 C24 C23 117.8(6)
N2 C25 C24 122.8(6)
C33 C32 C3 122.1(6)
C32 C33 C34 119.3(6)
C35 C34 C33 118.5(6)
N3 C35 C34 121.8(6)

loop_
_geom_bond_atom_site_label_1
_geom_bond_atom_site_label_2
_geom_bond_distance
Al1 C2 2.009(5)
Al1 C1 2.019(5)
Al1 C3 1.999(5)
Al1 C01 2.075(5)
Zn1 N3 2.021(5)
Zn1 N1 2.034(4)
Zn1 N2 2.043(4)
Zn1 Cl1 2.210(2)
N1 C15 1.354(7)
N1 C1 1.366(7)
N2 C25 1.353(7)
N2 C2 1.369(6)
N3 C35 1.383(7)
N3 C3 1.361(7)
C1 C12 1.393(7)
C2 C22 1.388(7)
C3 C32 1.368(7)
C12 C13 1.402(9)
C13 C14 1.355(9)
C14 C15 1.347(8)
C22 C23 1.385(9)
C23 C24 1.370(10)
C24 C25 1.364(9)
C32 C33 1.370(9)
C33 C34 1.367(10)
C34 C35 1.385(9)
